data_7021271
loop_
_publ_author_name
'Meng, Xing'
'Song, Xue-Zhi'
'Song, Shu-Yan'
'Su, Sheng-Qun'
'Zhu, Min'
'Hao, Zhao-Min'
'Zhao, Shu-Na'
'Zhang, Hong-Jie'

_publ_section_title
;
 Supramolecular isomerism, single-crystal to single-crystal transformation
 induced by release of in situ generated I2 between two supramolecular
 frameworks.
;
_journal_issue 16
_journal_name_full 'Dalton transactions (Cambridge, England : 2003)'
_journal_page_first 5619
_journal_page_last 5622
_journal_paper_doi 10.1039/c3dt50183c
_journal_volume 42
_journal_year 2013
_chemical_formula_moiety 'C28 H20 I N5 O8'
_chemical_formula_sum 'C28 H20 I N5 O8'
_chemical_formula_weight 681.39
_chemical_name_systematic
;
?
;
_space_group_IT_number 15
_symmetry_cell_setting monoclinic
_symmetry_space_group_name_Hall '-C 2yc'
_symmetry_space_group_name_H-M 'C 1 2/c 1'
_atom_sites_solution_hydrogens geom
_atom_sites_solution_primary direct
_atom_sites_solution_secondary difmap
_audit_creation_method SHELXL-97
_cell_angle_alpha 90.00
_cell_angle_beta 100.677(5)
_cell_angle_gamma 90.00
_cell_formula_units_Z 8
_cell_length_a 20.546(5)
_cell_length_b 18.782(5)
_cell_length_c 13.957(5)
_cell_measurement_temperature 293(2)
_cell_volume 5293(3)
_computing_cell_refinement 'SMART (Bruker, 1997)'
_computing_data_collection 'SMART (Bruker, 1997)'
_computing_data_reduction SAINT
_computing_molecular_graphics 'SHELXTL-PLUS (Sheldrick, 1990)'
_computing_publication_material SHELXL-97
_computing_structure_refinement 'SHELXL-97 (Sheldrick, 1997)'
_computing_structure_solution 'SHELXS-97(Sheldrick, 1997)'
_diffrn_ambient_temperature 293(2)
_diffrn_measured_fraction_theta_full 0.998
_diffrn_measured_fraction_theta_max 0.998
_diffrn_measurement_device_type 'Bruker APEX CCD area-detector'
_diffrn_measurement_method '\w scans'
_diffrn_radiation_monochromator graphite
_diffrn_radiation_source 'fine-focus sealed tube'
_diffrn_radiation_type MoK\a
_diffrn_radiation_wavelength 0.71069
_diffrn_reflns_av_R_equivalents 0.0263
_diffrn_reflns_av_sigmaI/netI 0.0299
_diffrn_reflns_limit_h_max 22
_diffrn_reflns_limit_h_min -24
_diffrn_reflns_limit_k_max 22
_diffrn_reflns_limit_k_min -21
_diffrn_reflns_limit_l_max 15
_diffrn_reflns_limit_l_min -16
_diffrn_reflns_number 13081
_diffrn_reflns_theta_full 25.00
_diffrn_reflns_theta_max 25.05
_diffrn_reflns_theta_min 1.96
_exptl_absorpt_coefficient_mu 1.273
_exptl_absorpt_correction_T_max 0.8622
_exptl_absorpt_correction_T_min 0.8127
_exptl_absorpt_correction_type multi-scan
_exptl_absorpt_process_details 'SADABS(Sheldrick, 1996)'
_exptl_crystal_colour light-yellow
_exptl_crystal_density_diffrn 1.710
_exptl_crystal_density_method 'not measured'
_exptl_crystal_description block
_exptl_crystal_F_000 2720
_exptl_crystal_size_max 0.17
_exptl_crystal_size_mid 0.15
_exptl_crystal_size_min 0.12
_refine_diff_density_max 0.630
_refine_diff_density_min -0.618
_refine_diff_density_rms 0.073
_refine_ls_extinction_coef constr
_refine_ls_extinction_method none
_refine_ls_goodness_of_fit_ref 1.050
_refine_ls_hydrogen_treatment mixed
_refine_ls_matrix_type full
_refine_ls_number_parameters 383
_refine_ls_number_reflns 4685
_refine_ls_number_restraints 20
_refine_ls_restrained_S_all 1.061
_refine_ls_R_factor_all 0.0440
_refine_ls_R_factor_gt 0.0337
_refine_ls_shift/su_max 0.002
_refine_ls_shift/su_mean 0.000
_refine_ls_structure_factor_coef Fsqd
_refine_ls_weighting_details 'calc w=1/[\s^2^(Fo^2^)+(0.0372P)^2^+13.1718P] where P=(Fo^2^+2Fc^2^)/3'
_refine_ls_weighting_scheme calc
_refine_ls_wR_factor_gt 0.0803
_refine_ls_wR_factor_ref 0.0849
_reflns_number_gt 3905
_reflns_number_total 4685
_reflns_threshold_expression >2\s(I)
_cod_data_source_file c3dt50183c.txt
_cod_data_source_block 1
_cod_depositor_comments
;
The following automatic conversions were performed:

'_symmetry_cell_setting' value 'Monoclinic' changed to 'monoclinic'
according to /home/saulius/struct/CIF-dictionaries/cif_core.dic
dictionary named 'cif_core.dic' version 2.4.2 from 2011-04-26.

Automatic conversion script
Id: cif_fix_values 1891 2012-01-12 08:04:46Z andrius 
;
_cod_original_sg_symbol_Hall -C2yc
_cod_original_sg_symbol_H-M C2/c
_cod_database_code 7021271

loop_
_symmetry_equiv_pos_as_xyz
'x, y, z'
'-x, y, -z+1/2'
'x+1/2, y+1/2, z'
'-x+1/2, y+1/2, -z+1/2'
'-x, -y, -z'
'x, -y, z-1/2'
'-x+1/2, -y+1/2, -z'
'x+1/2, -y+1/2, z-1/2'

loop_
_atom_site_label
_atom_site_type_symbol
_atom_site_fract_x
_atom_site_fract_y
_atom_site_fract_z
_atom_site_U_iso_or_equiv
_atom_site_adp_type
_atom_site_occupancy
_atom_site_symmetry_multiplicity
_atom_site_calc_flag
_atom_site_refinement_flags
I1 I 0.667094(12) 0.463664(13) -0.01622(2) 0.04202(10) Uani 1 1 d .
O1 O 0.58986(12) 0.26295(13) -0.1123(2) 0.0402(6) Uani 1 1 d D
O4 O 0.40083(14) 0.35975(13) -0.1775(3) 0.0586(9) Uani 1 1 d .
H4A H 0.4110 0.4019 -0.1790 0.088 Uiso 1 1 calc RU
O8 O 0.43476(14) -0.02090(13) -0.1212(2) 0.0529(8) Uani 1 1 d .
C22 C 0.46956(16) 0.12016(16) -0.1326(2) 0.0268(7) Uani 1 1 d .
H22 H 0.5015 0.0845 -0.1239 0.032 Uiso 1 1 calc RU
C20 C 0.35547(16) 0.15360(17) -0.1552(2) 0.0270(7) Uani 1 1 d .
C23 C 0.49147(16) 0.19062(16) -0.1284(2) 0.0250(7) Uani 1 1 d .
O5 O 0.24820(13) 0.19625(16) -0.1483(2) 0.0555(8) Uani 1 1 d .
H5 H 0.2089 0.1853 -0.1577 0.083 Uiso 1 1 calc RU
N1 N 0.30203(16) 0.06172(17) 0.0678(3) 0.0427(8) Uani 1 1 d .
N2 N 0.47035(13) 0.25667(14) 0.1281(2) 0.0277(6) Uani 1 1 d .
H2 H 0.4351 0.2817 0.1266 0.033 Uiso 1 1 calc RU
C18 C 0.54599(15) 0.35773(16) 0.1545(2) 0.0248(7) Uani 1 1 d .
N3 N 0.53735(13) 0.16496(13) 0.1261(2) 0.0250(6) Uani 1 1 d .
H3 H 0.5506 0.1216 0.1238 0.030 Uiso 1 1 calc RU
O3 O 0.50801(13) 0.35311(13) -0.1260(2) 0.0515(8) Uani 1 1 d .
C27 C 0.45041(17) 0.32427(17) -0.1489(3) 0.0345(8) Uani 1 1 d .
C24 C 0.56658(17) 0.19917(18) -0.1134(3) 0.0299(8) Uani 1 1 d .
C6 C 0.47388(16) 0.18687(16) 0.1215(2) 0.0250(7) Uani 1 1 d .
C28 C 0.39093(17) 0.01976(17) -0.1593(3) 0.0334(8) Uani 1 1 d .
C10 C 0.68554(17) 0.16234(18) 0.1664(3) 0.0334(8) Uani 1 1 d .
H10 H 0.6656 0.1219 0.1863 0.040 Uiso 1 1 calc RU
C7 C 0.57668(15) 0.22475(16) 0.1350(2) 0.0233(7) Uani 1 1 d .
N4 N 0.56726(14) 0.50041(14) 0.1820(2) 0.0323(7) Uani 1 1 d .
C9 C 0.64781(15) 0.22246(16) 0.1358(2) 0.0240(7) Uani 1 1 d .
C21 C 0.40350(16) 0.09955(16) -0.1488(2) 0.0266(7) Uani 1 1 d .
C12 C 0.68030(17) 0.28116(17) 0.1041(3) 0.0304(8) Uani 1 1 d .
H12 H 0.6564 0.3216 0.0808 0.036 Uiso 1 1 calc RU
O2 O 0.60173(12) 0.14685(14) -0.1024(2) 0.0504(7) Uani 1 1 d .
C15 C 0.60170(16) 0.38265(17) 0.2173(3) 0.0279(7) Uani 1 1 d .
H15 H 0.6321 0.3508 0.2515 0.033 Uiso 1 1 calc RU
C26 C 0.37694(16) 0.22376(16) -0.1497(2) 0.0272(7) Uani 1 1 d .
H26 H 0.3452 0.2593 -0.1522 0.033 Uiso 1 1 calc RU
C16 C 0.61158(17) 0.45465(17) 0.2287(3) 0.0323(8) Uani 1 1 d .
H16 H 0.6495 0.4716 0.2692 0.039 Uiso 1 1 calc RU
O6 O 0.25350(14) 0.08832(15) -0.2048(3) 0.0752(11) Uani 1 1 d .
C25 C 0.44265(16) 0.24438(16) -0.1406(2) 0.0258(7) Uani 1 1 d .
C17 C 0.51160(17) 0.47847(17) 0.1238(3) 0.0330(8) Uani 1 1 d .
H17 H 0.4809 0.5116 0.0935 0.040 Uiso 1 1 calc RU
C8 C 0.53324(16) 0.28116(16) 0.1378(2) 0.0253(7) Uani 1 1 d .
N5 N 0.78204(14) 0.22120(17) 0.1383(2) 0.0379(7) Uani 1 1 d .
O7 O 0.33744(15) -0.00138(14) -0.2100(3) 0.0654(10) Uani 1 1 d .
H7 H 0.3160 0.0330 -0.2345 0.098 Uiso 1 1 calc R
C14 C 0.49985(17) 0.40708(17) 0.1090(3) 0.0309(8) Uani 1 1 d .
H14 H 0.4612 0.3917 0.0687 0.037 Uiso 1 1 calc RU
C4 C 0.35325(17) 0.17339(19) 0.0982(3) 0.0350(8) Uani 1 1 d .
H4 H 0.3499 0.2223 0.1064 0.042 Uiso 1 1 calc RU
C2 C 0.41817(18) 0.06783(19) 0.0971(3) 0.0367(9) Uani 1 1 d .
H2B H 0.4589 0.0450 0.1041 0.044 Uiso 1 1 calc RU
C19 C 0.28028(17) 0.1466(2) -0.1681(3) 0.0374(9) Uani 1 1 d .
C3 C 0.29767(18) 0.1322(2) 0.0782(3) 0.0438(10) Uani 1 1 d .
H3A H 0.2562 0.1535 0.0717 0.053 Uiso 1 1 calc RU
C13 C 0.74677(18) 0.27887(19) 0.1073(3) 0.0350(8) Uani 1 1 d .
H13 H 0.7680 0.3184 0.0874 0.042 Uiso 1 1 calc RU
C1 C 0.36070(19) 0.0290(2) 0.0776(3) 0.0434(9) Uani 1 1 d .
H1 H 0.3625 -0.0202 0.0712 0.052 Uiso 1 1 calc RU
C5 C 0.41531(16) 0.14103(17) 0.1063(2) 0.0265(7) Uani 1 1 d .
C11 C 0.75265(18) 0.1632(2) 0.1668(3) 0.0408(9) Uani 1 1 d .
H11 H 0.7779 0.1231 0.1872 0.049 Uiso 1 1 calc RU
H1A H 0.6268(14) 0.266(3) -0.127(4) 0.080(9) Uiso 1 1 d DU

loop_
_atom_site_aniso_label
_atom_site_aniso_U_11
_atom_site_aniso_U_22
_atom_site_aniso_U_33
_atom_site_aniso_U_23
_atom_site_aniso_U_13
_atom_site_aniso_U_12
I1 0.03016(15) 0.04083(15) 0.05272(17) 0.00587(12) 0.00150(11) -0.00934(11)
O1 0.0196(13) 0.0348(14) 0.0656(18) -0.0019(12) 0.0067(12) -0.0076(11)
O4 0.0358(16) 0.0156(12) 0.119(3) 0.0058(14) -0.0003(16) 0.0017(12)
O8 0.0328(15) 0.0203(13) 0.102(2) -0.0011(14) 0.0034(15) 0.0022(11)
C22 0.0223(17) 0.0197(15) 0.038(2) 0.0017(14) 0.0056(14) 0.0026(13)
C20 0.0225(17) 0.0276(17) 0.0300(18) 0.0024(14) 0.0027(14) -0.0025(14)
C23 0.0205(16) 0.0230(16) 0.0305(18) -0.0002(13) 0.0024(13) -0.0031(13)
O5 0.0218(14) 0.0645(19) 0.081(2) -0.0017(16) 0.0114(14) 0.0042(14)
N1 0.0294(18) 0.0443(19) 0.053(2) -0.0022(15) 0.0034(15) -0.0129(15)
N2 0.0181(14) 0.0247(14) 0.0402(17) -0.0033(12) 0.0048(12) 0.0021(11)
C18 0.0208(17) 0.0193(15) 0.0360(19) -0.0019(13) 0.0094(14) -0.0011(13)
N3 0.0227(14) 0.0147(12) 0.0375(16) -0.0011(11) 0.0056(12) -0.0001(11)
O3 0.0313(15) 0.0247(13) 0.094(2) -0.0066(14) -0.0004(14) -0.0072(12)
C27 0.029(2) 0.0190(16) 0.054(2) -0.0054(15) 0.0035(17) -0.0026(15)
C24 0.0228(18) 0.0296(18) 0.037(2) -0.0015(15) 0.0043(15) -0.0039(15)
C6 0.0212(17) 0.0213(16) 0.0323(18) -0.0002(13) 0.0045(14) -0.0014(13)
C28 0.0259(19) 0.0225(17) 0.052(2) -0.0009(16) 0.0087(17) -0.0050(15)
C10 0.0291(19) 0.0239(17) 0.047(2) -0.0010(15) 0.0063(16) 0.0003(15)
C7 0.0214(16) 0.0182(15) 0.0301(18) -0.0004(13) 0.0041(13) -0.0026(13)
N4 0.0268(16) 0.0205(14) 0.0505(19) -0.0040(13) 0.0092(14) 0.0002(12)
C9 0.0202(16) 0.0219(15) 0.0303(18) -0.0040(13) 0.0052(13) -0.0025(13)
C21 0.0249(17) 0.0229(16) 0.0318(18) 0.0020(13) 0.0044(14) -0.0020(14)
C12 0.0280(19) 0.0235(16) 0.041(2) -0.0002(15) 0.0106(15) -0.0016(14)
O2 0.0223(14) 0.0330(14) 0.094(2) 0.0033(14) 0.0055(14) 0.0043(12)
C15 0.0205(17) 0.0239(16) 0.039(2) -0.0026(14) 0.0043(14) 0.0029(13)
C26 0.0252(18) 0.0188(15) 0.0370(19) -0.0020(14) 0.0042(14) 0.0038(13)
C16 0.0212(17) 0.0272(18) 0.048(2) -0.0083(15) 0.0039(15) -0.0012(14)
O6 0.0262(16) 0.0390(17) 0.149(3) 0.0031(19) -0.0138(18) -0.0130(13)
C25 0.0254(18) 0.0199(15) 0.0312(18) -0.0022(13) 0.0031(14) -0.0024(13)
C17 0.0255(18) 0.0243(17) 0.048(2) 0.0025(15) 0.0030(16) 0.0039(14)
C8 0.0206(17) 0.0200(15) 0.0351(19) -0.0027(13) 0.0045(14) -0.0024(13)
N5 0.0223(16) 0.0458(19) 0.0452(19) -0.0109(15) 0.0055(13) -0.0031(14)
O7 0.051(2) 0.0282(15) 0.104(3) 0.0007(15) -0.0196(18) -0.0090(14)
C14 0.0248(18) 0.0256(17) 0.041(2) -0.0033(15) 0.0028(15) -0.0017(14)
C4 0.0269(19) 0.0335(19) 0.045(2) -0.0028(16) 0.0069(16) -0.0015(15)
C2 0.0264(19) 0.0285(18) 0.055(2) -0.0009(16) 0.0066(17) -0.0054(15)
C19 0.0202(18) 0.039(2) 0.051(2) 0.0156(18) 0.0018(16) -0.0005(17)
C3 0.024(2) 0.053(3) 0.054(3) 0.0021(19) 0.0072(17) -0.0009(17)
C13 0.032(2) 0.036(2) 0.041(2) -0.0112(16) 0.0163(16) -0.0134(16)
C1 0.038(2) 0.034(2) 0.057(3) -0.0025(18) 0.0059(19) -0.0119(18)
C5 0.0204(17) 0.0279(17) 0.0311(18) -0.0004(14) 0.0044(14) -0.0036(14)
C11 0.028(2) 0.040(2) 0.052(2) -0.0057(18) 0.0026(17) 0.0091(17)

loop_
_atom_type_symbol
_atom_type_description
_atom_type_scat_dispersion_real
_atom_type_scat_dispersion_imag
_atom_type_scat_source
C C 0.0033 0.0016 'International Tables Vol C Tables 4.2.6.8 and 6.1.1.4'
H H 0.0000 0.0000 'International Tables Vol C Tables 4.2.6.8 and 6.1.1.4'
N N 0.0061 0.0033 'International Tables Vol C Tables 4.2.6.8 and 6.1.1.4'
O O 0.0106 0.0060 'International Tables Vol C Tables 4.2.6.8 and 6.1.1.4'
I I -0.4742 1.8119 'International Tables Vol C Tables 4.2.6.8 and 6.1.1.4'

loop_
_geom_angle_atom_site_label_1
_geom_angle_atom_site_label_2
_geom_angle_atom_site_label_3
_geom_angle
C21 C22 C23 124.7(3)
C26 C20 C21 118.0(3)
C26 C20 C19 113.1(3)
C21 C20 C19 128.9(3)
C22 C23 C25 117.2(3)
C22 C23 C24 114.6(3)
C25 C23 C24 128.2(3)
C3 N1 C1 121.4(3)
C6 N2 C8 106.3(3)
C15 C18 C14 118.4(3)
C15 C18 C8 122.1(3)
C14 C18 C8 119.5(3)
C6 N3 C7 107.4(2)
O4 C27 O3 121.7(3)
O4 C27 C25 118.2(3)
O3 C27 C25 120.2(3)
O2 C24 O1 122.7(3)
O2 C24 C23 119.7(3)
O1 C24 C23 117.6(3)
N2 C6 N3 111.3(3)
N2 C6 C5 122.8(3)
N3 C6 C5 125.9(3)
O8 C28 O7 123.0(3)
O8 C28 C21 118.3(3)
O7 C28 C21 118.7(3)
C11 C10 C9 119.5(3)
N3 C7 C8 104.8(3)
N3 C7 C9 123.2(3)
C8 C7 C9 132.0(3)
C16 N4 C17 121.9(3)
C10 C9 C12 117.7(3)
C10 C9 C7 121.8(3)
C12 C9 C7 120.6(3)
C22 C21 C20 117.5(3)
C22 C21 C28 115.7(3)
C20 C21 C28 126.8(3)
C13 C12 C9 119.9(3)
C16 C15 C18 119.5(3)
C20 C26 C25 124.4(3)
N4 C16 C15 120.4(3)
C26 C25 C23 118.0(3)
C26 C25 C27 112.6(3)
C23 C25 C27 129.4(3)
N4 C17 C14 119.9(3)
N2 C8 C7 110.1(3)
N2 C8 C18 119.1(3)
C7 C8 C18 130.7(3)
C13 N5 C11 120.7(3)
C17 C14 C18 119.8(3)
C3 C4 C5 119.1(3)
C1 C2 C5 119.8(4)
O5 C19 O6 122.5(3)
O5 C19 C20 119.4(3)
O6 C19 C20 117.9(3)
N1 C3 C4 120.9(4)
N5 C13 C12 121.3(3)
N1 C1 C2 120.2(4)
C2 C5 C4 118.6(3)
C2 C5 C6 123.4(3)
C4 C5 C6 118.0(3)
N5 C11 C10 120.9(3)

loop_
_geom_bond_atom_site_label_1
_geom_bond_atom_site_label_2
_geom_bond_distance
O1 C24 1.289(4)
O4 C27 1.221(4)
O8 C28 1.225(4)
C22 C21 1.389(5)
C22 C23 1.395(4)
C20 C26 1.387(4)
C20 C21 1.407(4)
C20 C19 1.527(5)
C23 C25 1.411(4)
C23 C24 1.527(4)
O5 C19 1.203(4)
N1 C3 1.337(5)
N1 C1 1.337(5)
N2 C6 1.317(4)
N2 C8 1.354(4)
C18 C15 1.388(5)
C18 C14 1.392(5)
C18 C8 1.473(4)
N3 C6 1.358(4)
N3 C7 1.376(4)
O3 C27 1.287(4)
C27 C25 1.516(4)
C24 O2 1.212(4)
C6 C5 1.463(4)
C28 O7 1.256(4)
C28 C21 1.523(4)
C10 C11 1.378(5)
C10 C9 1.391(5)
C7 C8 1.390(4)
C7 C9 1.460(4)
N4 C16 1.331(4)
N4 C17 1.339(5)
C9 C12 1.403(4)
C12 C13 1.359(5)
C15 C16 1.372(4)
C26 C25 1.388(5)
O6 C19 1.288(5)
C17 C14 1.371(5)
N5 C13 1.330(5)
N5 C11 1.340(5)
C4 C3 1.365(5)
C4 C5 1.398(5)
C2 C1 1.371(5)
C2 C5 1.383(5)

loop_
_geom_torsion_atom_site_label_1
_geom_torsion_atom_site_label_2
_geom_torsion_atom_site_label_3
_geom_torsion_atom_site_label_4
_geom_torsion
C21 C22 C23 C25 0.7(5)
C21 C22 C23 C24 -177.9(3)
C22 C23 C24 O2 -2.9(5)
C25 C23 C24 O2 178.8(4)
C22 C23 C24 O1 177.7(3)
C25 C23 C24 O1 -0.7(5)
C8 N2 C6 N3 -0.3(4)
C8 N2 C6 C5 -177.6(3)
C7 N3 C6 N2 -0.8(4)
C7 N3 C6 C5 176.4(3)
C6 N3 C7 C8 1.5(3)
C6 N3 C7 C9 -176.0(3)
C11 C10 C9 C12 1.7(5)
C11 C10 C9 C7 -179.2(3)
N3 C7 C9 C10 -26.3(5)
C8 C7 C9 C10 157.0(4)
N3 C7 C9 C12 152.7(3)
C8 C7 C9 C12 -23.9(6)
C23 C22 C21 C20 -4.3(5)
C23 C22 C21 C28 174.8(3)
C26 C20 C21 C22 3.1(5)
C19 C20 C21 C22 -177.1(3)
C26 C20 C21 C28 -175.9(3)
C19 C20 C21 C28 3.9(6)
O8 C28 C21 C22 25.0(5)
O7 C28 C21 C22 -152.0(4)
O8 C28 C21 C20 -156.0(4)
O7 C28 C21 C20 27.0(6)
C10 C9 C12 C13 -2.4(5)
C7 C9 C12 C13 178.5(3)
C14 C18 C15 C16 -3.6(5)
C8 C18 C15 C16 178.8(3)
C21 C20 C26 C25 1.6(5)
C19 C20 C26 C25 -178.2(3)
C17 N4 C16 C15 0.8(5)
C18 C15 C16 N4 1.9(5)
C20 C26 C25 C23 -5.3(5)
C20 C26 C25 C27 172.9(3)
C22 C23 C25 C26 4.0(5)
C24 C23 C25 C26 -177.7(3)
C22 C23 C25 C27 -173.8(3)
C24 C23 C25 C27 4.5(6)
O4 C27 C25 C26 -11.6(5)
O3 C27 C25 C26 168.3(3)
O4 C27 C25 C23 166.4(4)
O3 C27 C25 C23 -13.8(6)
C16 N4 C17 C14 -1.7(5)
C6 N2 C8 C7 1.2(4)
C6 N2 C8 C18 -175.4(3)
N3 C7 C8 N2 -1.7(4)
C9 C7 C8 N2 175.4(3)
N3 C7 C8 C18 174.4(3)
C9 C7 C8 C18 -8.5(6)
C15 C18 C8 N2 141.5(3)
C14 C18 C8 N2 -36.1(5)
C15 C18 C8 C7 -34.4(5)
C14 C18 C8 C7 148.1(4)
N4 C17 C14 C18 -0.1(5)
C15 C18 C14 C17 2.7(5)
C8 C18 C14 C17 -179.6(3)
C26 C20 C19 O5 -18.5(5)
C21 C20 C19 O5 161.7(4)
C26 C20 C19 O6 158.0(4)
C21 C20 C19 O6 -21.8(6)
C1 N1 C3 C4 0.7(6)
C5 C4 C3 N1 1.0(6)
C11 N5 C13 C12 0.5(5)
C9 C12 C13 N5 1.4(5)
C3 N1 C1 C2 -1.2(6)
C5 C2 C1 N1 -0.2(6)
C1 C2 C5 C4 1.9(6)
C1 C2 C5 C6 -176.3(3)
C3 C4 C5 C2 -2.3(5)
C3 C4 C5 C6 176.1(3)
N2 C6 C5 C2 178.6(3)
N3 C6 C5 C2 1.7(6)
N2 C6 C5 C4 0.3(5)
N3 C6 C5 C4 -176.6(3)
C13 N5 C11 C10 -1.2(6)
C9 C10 C11 N5 0.0(6)
